data_7127453
loop_
_publ_author_name
'Choudhury, Anup'
'Pichon, C\'eline'
'Sutter, Jean-Pascal'
'Pamu, Dobbidi'
'Sarma, Bipul'
'Mudoi, Prashurya Pritam'
'Gogoi, Nayanmoni'

_publ_section_title
;
 Accessing water processable cyanido bridged chiral heterobimetallic
 Co(ii)-Fe(iii) one dimensional network.
;
_journal_issue 2
_journal_name_full 'Chemical communications (Cambridge, England)'
_journal_page_first 207
_journal_page_last 210
_journal_paper_doi 10.1039/d0cc05356b
_journal_volume 57
_journal_year 2021
_chemical_formula_moiety C15H25CoN5O6,2(NO3),2(H2O)
_chemical_formula_sum 'C15 H29 Co N7 O14'
_chemical_formula_weight 590.38
_space_group_crystal_system monoclinic
_space_group_IT_number 4
_space_group_name_Hall 'P 2yb'
_space_group_name_H-M_alt 'P 1 21 1'
_atom_sites_solution_hydrogens mixed
_audit_creation_method SHELXL-2014/7
_audit_update_record
;
2020-11-18 deposited with the CCDC.	2020-11-19 downloaded from the CCDC.
;
_cell_angle_alpha 90
_cell_angle_beta 93.177(5)
_cell_angle_gamma 90
_cell_formula_units_Z 2
_cell_length_a 8.182(3)
_cell_length_b 16.379(7)
_cell_length_c 9.224(4)
_cell_measurement_reflns_used 2815
_cell_measurement_temperature 100(2)
_cell_measurement_theta_max 23.75
_cell_measurement_theta_min 2.64
_cell_volume 1234.2(9)
_computing_cell_refinement 'Bruker SAINT'
_computing_data_collection 'Bruker APEX2'
_computing_data_reduction 'Bruker SAINT'
_computing_molecular_graphics 'Bruker SHELXTL'
_computing_publication_material 'Bruker SHELXTL'
_computing_structure_refinement 'SHELXL-2014/7 (Sheldrick, 2014)'
_computing_structure_solution 'SHELXS-97 (Sheldrick 2008)'
_diffrn_ambient_temperature 100(2)
_diffrn_measured_fraction_theta_full 1.000
_diffrn_measured_fraction_theta_max 1.000
_diffrn_measurement_device_type 'Bruker APEX-II CCD'
_diffrn_measurement_method '\f and \w scans'
_diffrn_radiation_type MoK\a
_diffrn_radiation_wavelength 0.71073
_diffrn_reflns_av_R_equivalents 0.0892
_diffrn_reflns_av_unetI/netI 0.0645
_diffrn_reflns_Laue_measured_fraction_full 1.000
_diffrn_reflns_Laue_measured_fraction_max 1.000
_diffrn_reflns_limit_h_max 10
_diffrn_reflns_limit_h_min -10
_diffrn_reflns_limit_k_max 20
_diffrn_reflns_limit_k_min -20
_diffrn_reflns_limit_l_max 11
_diffrn_reflns_limit_l_min -11
_diffrn_reflns_number 34374
_diffrn_reflns_point_group_measured_fraction_full 1.000
_diffrn_reflns_point_group_measured_fraction_max 1.000
_diffrn_reflns_theta_full 25.000
_diffrn_reflns_theta_max 26.998
_diffrn_reflns_theta_min 2.211
_exptl_absorpt_coefficient_mu 0.777
_exptl_absorpt_correction_T_max 0.910
_exptl_absorpt_correction_T_min 0.881
_exptl_absorpt_correction_type multi-scan
_exptl_absorpt_process_details SADABS
_exptl_crystal_colour orange
_exptl_crystal_density_diffrn 1.589
_exptl_crystal_description block
_exptl_crystal_F_000 614
_exptl_crystal_size_max 0.160
_exptl_crystal_size_mid 0.150
_exptl_crystal_size_min 0.120
_refine_diff_density_max 0.686
_refine_diff_density_min -0.361
_refine_diff_density_rms 0.060
_refine_ls_abs_structure_details
;
 Flack x determined using 1651 quotients [(I+)-(I-)]/[(I+)+(I-)]
 (Parsons, Flack and Wagner, Acta Cryst. B69 (2013) 249-259).
;
_refine_ls_abs_structure_Flack 0.021(11)
_refine_ls_extinction_coef 0.0092(16)
_refine_ls_extinction_expression Fc^*^=kFc[1+0.001xFc^2^\l^3^/sin(2\q)]^-1/4^
_refine_ls_extinction_method 'SHELXL-2014/7 (Sheldrick 2014'
_refine_ls_goodness_of_fit_ref 1.020
_refine_ls_hydrogen_treatment mixed
_refine_ls_matrix_type full
_refine_ls_number_parameters 383
_refine_ls_number_reflns 5388
_refine_ls_number_restraints 14
_refine_ls_restrained_S_all 1.019
_refine_ls_R_factor_all 0.0680
_refine_ls_R_factor_gt 0.0458
_refine_ls_shift/su_max 0.000
_refine_ls_shift/su_mean 0.000
_refine_ls_structure_factor_coef Fsqd
_refine_ls_weighting_details 'w=1/[\s^2^(Fo^2^)+(0.0318P)^2^+0.6702P] where P=(Fo^2^+2Fc^2^)/3'
_refine_ls_weighting_scheme calc
_refine_ls_wR_factor_gt 0.0911
_refine_ls_wR_factor_ref 0.1005
_reflns_Friedel_coverage 0.930
_reflns_Friedel_fraction_full 1.000
_reflns_Friedel_fraction_max 1.000
_reflns_number_gt 4143
_reflns_number_total 5388
_reflns_threshold_expression 'I > 2\s(I)'
_cod_data_source_file d0cc05356b2.cif
_cod_data_source_block BS_AC139
_cod_depositor_comments 'Adding full bibliography for 7127453--7127454.cif.'
_cod_original_sg_symbol_H-M 'P 21'
_cod_database_code 7127453
_shelx_shelxl_version_number 2014/7
_shelx_space_group_comment
;
The symmetry employed for this shelxl refinement is uniquely defined
by the following loop, which should always be used as a source of
symmetry information in preference to the above space-group names.
They are only intended as comments.
;
_shelx_estimated_absorpt_t_min 0.886
_shelx_estimated_absorpt_t_max 0.913
_exptl_absorpt_special_details SADABS

loop_
_space_group_symop_operation_xyz
'x, y, z'
'-x, y+1/2, -z'

loop_
_atom_site_label
_atom_site_type_symbol
_atom_site_fract_x
_atom_site_fract_y
_atom_site_fract_z
_atom_site_U_iso_or_equiv
_atom_site_adp_type
_atom_site_occupancy
_atom_site_site_symmetry_order
_atom_site_calc_flag
_atom_site_refinement_flags_posn
_atom_site_refinement_flags_adp
_atom_site_refinement_flags_occupancy
_atom_site_disorder_assembly
_atom_site_disorder_group
C1 C 1.0615(6) 1.0963(3) 0.9304(6) 0.0332(13) Uani 1 1 d . . . . .
C2 C 1.1896(7) 1.1517(4) 0.9450(7) 0.0409(15) Uani 1 1 d . . . . .
H2 H 1.1815 1.1978 1.0031 0.049 Uiso 1 1 calc R U . . .
C3 C 1.3296(7) 1.1370(4) 0.8716(7) 0.0448(16) Uani 1 1 d . . . . .
H3 H 1.4179 1.1727 0.8819 0.054 Uiso 1 1 calc R U . . .
C4 C 1.3381(7) 1.0687(4) 0.7822(7) 0.0407(15) Uani 1 1 d . . . . .
H4 H 1.4305 1.0586 0.7306 0.049 Uiso 1 1 calc R U . . .
C5 C 1.2060(6) 1.0164(3) 0.7725(6) 0.0334(13) Uani 1 1 d . . . . .
C6 C 0.9064(6) 1.1030(4) 1.0059(6) 0.0325(13) Uani 1 1 d . . . . .
C7 C 0.8668(8) 1.1757(4) 1.0929(8) 0.0513(18) Uani 1 1 d . . . . .
H7A H 0.9541 1.2147 1.0898 0.077 Uiso 1 1 calc R U . . .
H7B H 0.7670 1.1998 1.0537 0.077 Uiso 1 1 calc R U . . .
H7C H 0.8537 1.1596 1.1917 0.077 Uiso 1 1 calc R U . . .
C8 C 0.5889(6) 0.9613(3) 1.0139(6) 0.0335(14) Uani 1 1 d . . . . .
C9 C 0.4357(5) 0.9398(5) 1.0908(6) 0.0386(12) Uani 1 1 d . . . . .
H9 H 0.3792 0.9898 1.1177 0.046 Uiso 1 1 calc R U . . .
C10 C 0.4851(9) 0.8918(5) 1.2250(8) 0.062(2) Uani 1 1 d . . . . .
H10A H 0.5552 0.9246 1.2884 0.093 Uiso 1 1 calc R U . . .
H10B H 0.3892 0.8767 1.2741 0.093 Uiso 1 1 calc R U . . .
H10C H 0.5425 0.8434 1.1983 0.093 Uiso 1 1 calc R U . . .
C11 C 1.1988(5) 0.9399(5) 0.6842(5) 0.0330(11) Uani 1 1 d . . . . .
C12 C 1.3329(7) 0.9185(5) 0.5881(8) 0.054(2) Uani 1 1 d . . . . .
H12A H 1.4165 0.9596 0.5962 0.081 Uiso 1 1 calc R U . . .
H12B H 1.3787 0.8666 0.6168 0.081 Uiso 1 1 calc R U . . .
H12C H 1.2897 0.9154 0.4893 0.081 Uiso 1 1 calc R U . . .
C13 C 0.8910(6) 0.7915(4) 0.6565(6) 0.0336(13) Uani 1 1 d . . . . .
C14 C 0.8358(8) 0.7192(4) 0.5648(7) 0.0457(17) Uani 1 1 d . . . . .
H14 H 0.9274 0.6965 0.5138 0.055 Uiso 1 1 calc R U . . .
C15 C 0.7032(11) 0.7496(6) 0.4579(9) 0.076(3) Uani 1 1 d . . . . .
H15A H 0.7478 0.7902 0.3961 0.114 Uiso 1 1 calc R U . . .
H15B H 0.6614 0.7049 0.3998 0.114 Uiso 1 1 calc R U . . .
H15C H 0.6162 0.7732 0.5096 0.114 Uiso 1 1 calc R U . . .
N1 N 1.0700(5) 1.0294(3) 0.8458(5) 0.0332(11) Uani 1 1 d . . . . .
N2 N 0.8167(5) 1.0391(3) 0.9866(5) 0.0322(11) Uani 1 1 d . . . . .
N3 N 0.6693(5) 1.0314(3) 1.0515(6) 0.0341(11) Uani 1 1 d . . . . .
N4 N 1.0673(5) 0.8991(3) 0.7012(5) 0.0322(11) Uani 1 1 d . . . . .
N5 N 1.0352(6) 0.8268(3) 0.6267(6) 0.0366(12) Uani 1 1 d . . . . .
N6 N 0.9893(7) 0.9910(4) 0.3334(7) 0.0541(15) Uani 1 1 d . . . . .
N7 N 0.7646(8) 0.2077(4) 0.6362(9) 0.0572(18) Uani 1 1 d . . . . .
O1 O 0.6420(4) 0.9159(2) 0.9221(5) 0.0441(11) Uani 1 1 d . . . . .
O2 O 0.8053(5) 0.8205(3) 0.7502(5) 0.0422(10) Uani 1 1 d . . . . .
O3 O 0.3313(5) 0.8925(3) 0.9945(5) 0.0441(11) Uani 1 1 d . . . . .
O4 O 0.7683(7) 0.6592(3) 0.6557(7) 0.0582(14) Uani 1 1 d D . . . .
O6 O 0.9933(5) 0.8734(3) 1.0201(5) 0.0421(10) Uani 1 1 d D . . . .
O5 O 0.7522(6) 0.9967(4) 0.6558(6) 0.0512(12) Uani 1 1 d D . . . .
O9 O 0.9000(7) 0.9320(5) 0.3068(7) 0.0903(18) Uani 1 1 d . . . . .
O8 O 1.1024(7) 1.0055(4) 0.2548(6) 0.0831(19) Uani 1 1 d . . . . .
O7 O 0.9678(9) 1.0387(4) 0.4351(7) 0.096(2) Uani 1 1 d . . . . .
O10 O 0.6939(8) 0.1616(4) 0.7143(8) 0.102(2) Uani 1 1 d . . . . .
O11 O 0.8505(11) 0.2632(6) 0.6799(10) 0.141(4) Uani 1 1 d . . . . .
O12 O 0.7460(8) 0.2076(5) 0.5037(7) 0.100(2) Uani 1 1 d . . . . .
O14 O 0.4916(8) 0.7654(4) 0.8618(8) 0.082(2) Uani 1 1 d D . . . .
O13 O 0.5502(7) 0.1141(4) 0.2998(6) 0.0683(15) Uani 1 1 d D . . . .
Co1 Co 0.87827(7) 0.93928(4) 0.84150(8) 0.0316(2) Uani 1 1 d . . . . .
H3A H 0.637(9) 1.059(5) 1.141(8) 0.08(2) Uiso 1 1 d . . . . .
H3B H 0.376(10) 0.849(5) 0.977(9) 0.08(3) Uiso 1 1 d . . . . .
H4A H 0.814(13) 0.612(3) 0.664(13) 0.13(5) Uiso 1 1 d D . . . .
H5A H 1.099(7) 0.816(4) 0.562(7) 0.037(17) Uiso 1 1 d . . . . .
H6B H 1.0987(19) 0.875(5) 1.024(7) 0.06(2) Uiso 1 1 d D . . . .
H6A H 0.971(8) 0.886(5) 1.107(4) 0.08(3) Uiso 1 1 d D . . . .
H5B H 0.806(9) 0.998(5) 0.580(5) 0.09(3) Uiso 1 1 d D . . . .
H5C H 0.726(11) 1.0462(18) 0.672(9) 0.10(4) Uiso 1 1 d D . . . .
H13A H 0.604(10) 0.130(7) 0.376(8) 0.14(5) Uiso 1 1 d D . . . .
H13B H 0.454(5) 0.134(6) 0.304(11) 0.13(4) Uiso 1 1 d D . . . .
H14B H 0.425(11) 0.793(12) 0.807(18) 0.32(13) Uiso 1 1 d D . . . .
H14A H 0.586(6) 0.775(7) 0.830(11) 0.12(4) Uiso 1 1 d D . . . .

loop_
_atom_site_aniso_label
_atom_site_aniso_U_11
_atom_site_aniso_U_22
_atom_site_aniso_U_33
_atom_site_aniso_U_23
_atom_site_aniso_U_13
_atom_site_aniso_U_12
C1 0.027(3) 0.031(3) 0.042(3) -0.003(3) 0.004(2) -0.006(2)
C2 0.038(3) 0.037(4) 0.048(4) -0.006(3) 0.006(3) -0.008(3)
C3 0.035(3) 0.044(4) 0.056(4) 0.001(3) 0.008(3) -0.015(3)
C4 0.027(3) 0.048(4) 0.049(4) 0.002(3) 0.011(3) -0.008(3)
C5 0.026(3) 0.038(3) 0.037(3) -0.001(3) 0.010(2) -0.004(2)
C6 0.027(3) 0.032(3) 0.039(3) -0.004(3) 0.002(2) -0.001(2)
C7 0.045(4) 0.041(4) 0.069(5) -0.021(4) 0.010(3) -0.003(3)
C8 0.025(2) 0.037(4) 0.038(3) -0.003(2) 0.003(2) -0.001(2)
C9 0.024(2) 0.044(3) 0.049(3) -0.008(4) 0.011(2) -0.003(4)
C10 0.056(4) 0.087(6) 0.043(4) 0.007(4) 0.014(3) -0.016(4)
C11 0.023(2) 0.041(3) 0.035(3) 0.001(4) 0.0078(19) -0.003(4)
C12 0.036(3) 0.065(6) 0.063(4) -0.006(4) 0.024(3) -0.005(3)
C13 0.027(3) 0.038(3) 0.036(3) -0.004(3) 0.005(2) -0.002(2)
C14 0.043(3) 0.040(4) 0.055(4) -0.013(3) 0.016(3) -0.012(3)
C15 0.097(7) 0.077(6) 0.052(5) 0.004(4) -0.020(5) -0.026(5)
N1 0.026(2) 0.037(3) 0.037(3) -0.002(2) 0.007(2) -0.002(2)
N2 0.021(2) 0.037(3) 0.039(3) 0.004(2) 0.0095(19) -0.001(2)
N3 0.023(2) 0.039(3) 0.042(3) -0.006(2) 0.012(2) -0.002(2)
N4 0.025(2) 0.035(3) 0.037(3) -0.005(2) 0.0027(19) -0.003(2)
N5 0.028(2) 0.043(3) 0.040(3) -0.012(2) 0.011(2) -0.002(2)
N6 0.052(4) 0.048(4) 0.061(4) 0.009(3) -0.003(3) -0.007(3)
N7 0.041(4) 0.060(5) 0.071(5) 0.010(4) 0.017(3) 0.003(3)
O1 0.033(2) 0.047(3) 0.054(3) -0.021(2) 0.0215(19) -0.0109(18)
O2 0.034(2) 0.048(3) 0.046(3) -0.016(2) 0.0147(19) -0.0081(19)
O3 0.028(2) 0.051(3) 0.054(3) -0.003(2) 0.002(2) -0.007(2)
O4 0.054(3) 0.036(3) 0.085(4) 0.007(3) 0.012(3) -0.003(3)
O6 0.033(2) 0.047(3) 0.046(3) -0.004(2) 0.0043(19) -0.001(2)
O5 0.040(3) 0.068(4) 0.046(3) 0.008(3) 0.003(2) -0.002(2)
O9 0.076(3) 0.076(4) 0.119(5) 0.008(5) -0.001(3) -0.024(4)
O8 0.074(4) 0.111(5) 0.066(4) -0.011(4) 0.026(3) -0.018(4)
O7 0.131(6) 0.086(5) 0.075(4) -0.021(4) 0.054(4) -0.014(4)
O10 0.102(5) 0.083(4) 0.127(6) 0.055(4) 0.065(4) 0.024(4)
O11 0.108(6) 0.153(8) 0.165(8) -0.066(7) 0.042(6) -0.059(6)
O12 0.078(4) 0.159(7) 0.063(4) 0.014(4) 0.011(3) -0.020(4)
O14 0.055(3) 0.062(4) 0.135(6) -0.023(4) 0.044(4) -0.021(3)
O13 0.060(3) 0.086(4) 0.060(4) -0.022(3) 0.016(3) 0.008(3)
Co1 0.0226(3) 0.0351(4) 0.0378(4) -0.0055(4) 0.0083(3) -0.0039(4)

loop_
_atom_type_symbol
_atom_type_description
_atom_type_scat_dispersion_real
_atom_type_scat_dispersion_imag
_atom_type_scat_source
C C 0.0033 0.0016 'International Tables Vol C Tables 4.2.6.8 and 6.1.1.4'
H H 0.0000 0.0000 'International Tables Vol C Tables 4.2.6.8 and 6.1.1.4'
N N 0.0061 0.0033 'International Tables Vol C Tables 4.2.6.8 and 6.1.1.4'
O O 0.0106 0.0060 'International Tables Vol C Tables 4.2.6.8 and 6.1.1.4'
Co Co 0.3494 0.9721 'International Tables Vol C Tables 4.2.6.8 and 6.1.1.4'

loop_
_geom_angle_atom_site_label_1
_geom_angle_atom_site_label_2
_geom_angle_atom_site_label_3
_geom_angle
_geom_angle_site_symmetry_1
_geom_angle_site_symmetry_3
_geom_angle_publ_flag
N1 C1 C2 121.7(5) . . ?
N1 C1 C6 113.8(5) . . ?
C2 C1 C6 124.5(5) . . ?
C3 C2 C1 118.7(6) . . ?
C3 C2 H2 120.6 . . ?
C1 C2 H2 120.6 . . ?
C2 C3 C4 119.9(6) . . ?
C2 C3 H3 120.1 . . ?
C4 C3 H3 120.1 . . ?
C5 C4 C3 118.2(5) . . ?
C5 C4 H4 120.9 . . ?
C3 C4 H4 120.9 . . ?
N1 C5 C4 122.3(5) . . ?
N1 C5 C11 113.4(4) . . ?
C4 C5 C11 124.3(5) . . ?
N2 C6 C7 126.1(5) . . ?
N2 C6 C1 111.8(5) . . ?
C7 C6 C1 122.1(5) . . ?
C6 C7 H7A 109.5 . . ?
C6 C7 H7B 109.5 . . ?
H7A C7 H7B 109.5 . . ?
C6 C7 H7C 109.5 . . ?
H7A C7 H7C 109.5 . . ?
H7B C7 H7C 109.5 . . ?
O1 C8 N3 120.3(5) . . ?
O1 C8 C9 121.1(5) . . ?
N3 C8 C9 118.6(5) . . ?
O3 C9 C10 110.7(6) . . ?
O3 C9 C8 108.5(4) . . ?
C10 C9 C8 108.4(5) . . ?
O3 C9 H9 109.7 . . ?
C10 C9 H9 109.7 . . ?
C8 C9 H9 109.7 . . ?
C9 C10 H10A 109.5 . . ?
C9 C10 H10B 109.5 . . ?
H10A C10 H10B 109.5 . . ?
C9 C10 H10C 109.5 . . ?
H10A C10 H10C 109.5 . . ?
H10B C10 H10C 109.5 . . ?
N4 C11 C12 126.8(6) . . ?
N4 C11 C5 112.2(4) . . ?
C12 C11 C5 121.0(5) . . ?
C11 C12 H12A 109.5 . . ?
C11 C12 H12B 109.5 . . ?
H12A C12 H12B 109.5 . . ?
C11 C12 H12C 109.5 . . ?
H12A C12 H12C 109.5 . . ?
H12B C12 H12C 109.5 . . ?
O2 C13 N5 120.8(5) . . ?
O2 C13 C14 121.9(5) . . ?
N5 C13 C14 117.2(5) . . ?
O4 C14 C13 109.0(5) . . ?
O4 C14 C15 109.0(6) . . ?
C13 C14 C15 106.8(6) . . ?
O4 C14 H14 110.6 . . ?
C13 C14 H14 110.6 . . ?
C15 C14 H14 110.6 . . ?
C14 C15 H15A 109.5 . . ?
C14 C15 H15B 109.5 . . ?
H15A C15 H15B 109.5 . . ?
C14 C15 H15C 109.5 . . ?
H15A C15 H15C 109.5 . . ?
H15B C15 H15C 109.5 . . ?
C1 N1 C5 119.2(5) . . ?
C1 N1 Co1 120.4(3) . . ?
C5 N1 Co1 120.2(4) . . ?
C6 N2 N3 121.3(5) . . ?
C6 N2 Co1 123.0(4) . . ?
N3 N2 Co1 115.7(3) . . ?
C8 N3 N2 112.8(5) . . ?
C8 N3 H3A 117(5) . . ?
N2 N3 H3A 127(5) . . ?
C11 N4 N5 121.4(5) . . ?
C11 N4 Co1 123.0(4) . . ?
N5 N4 Co1 115.6(3) . . ?
C13 N5 N4 113.9(5) . . ?
C13 N5 H5A 130(4) . . ?
N4 N5 H5A 116(4) . . ?
O9 N6 O8 119.6(7) . . ?
O9 N6 O7 122.6(7) . . ?
O8 N6 O7 117.8(6) . . ?
O11 N7 O10 124.0(9) . . ?
O11 N7 O12 111.9(8) . . ?
O10 N7 O12 123.8(8) . . ?
C8 O1 Co1 119.5(4) . . ?
C13 O2 Co1 117.2(4) . . ?
C9 O3 H3B 109(6) . . ?
C14 O4 H4A 119(8) . . ?
Co1 O6 H6B 114(5) . . ?
Co1 O6 H6A 120(6) . . ?
H6B O6 H6A 103(3) . . ?
Co1 O5 H5B 115(6) . . ?
Co1 O5 H5C 113(6) . . ?
H5B O5 H5C 105(3) . . ?
H14B O14 H14A 105(4) . . ?
H13A O13 H13B 106(4) . . ?
O6 Co1 O1 90.53(17) . . ?
O6 Co1 N1 92.43(18) . . ?
O1 Co1 N1 141.86(16) . . ?
O6 Co1 O5 175.3(2) . . ?
O1 Co1 O5 87.31(18) . . ?
N1 Co1 O5 91.81(19) . . ?
O6 Co1 N4 90.48(18) . . ?
O1 Co1 N4 146.89(16) . . ?
N1 Co1 N4 71.13(17) . . ?
O5 Co1 N4 89.08(19) . . ?
O6 Co1 N2 90.70(18) . . ?
O1 Co1 N2 71.27(15) . . ?
N1 Co1 N2 70.68(16) . . ?
O5 Co1 N2 92.5(2) . . ?
N4 Co1 N2 141.81(16) . . ?
O6 Co1 O2 86.98(17) . . ?
O1 Co1 O2 75.09(14) . . ?
N1 Co1 O2 143.04(15) . . ?
O5 Co1 O2 88.5(2) . . ?
N4 Co1 O2 71.92(16) . . ?
N2 Co1 O2 146.25(15) . . ?

loop_
_geom_bond_atom_site_label_1
_geom_bond_atom_site_label_2
_geom_bond_distance
_geom_bond_site_symmetry_2
_geom_bond_publ_flag
C1 N1 1.349(7) . ?
C1 C2 1.387(8) . ?
C1 C6 1.485(7) . ?
C2 C3 1.383(9) . ?
C2 H2 0.9300 . ?
C3 C4 1.395(9) . ?
C3 H3 0.9300 . ?
C4 C5 1.378(8) . ?
C4 H4 0.9300 . ?
C5 N1 1.351(6) . ?
C5 C11 1.493(9) . ?
C6 N2 1.286(7) . ?
C6 C7 1.481(8) . ?
C7 H7A 0.9600 . ?
C7 H7B 0.9600 . ?
C7 H7C 0.9600 . ?
C8 O1 1.225(6) . ?
C8 N3 1.359(7) . ?
C8 C9 1.516(7) . ?
C9 O3 1.426(8) . ?
C9 C10 1.503(10) . ?
C9 H9 0.9800 . ?
C10 H10A 0.9600 . ?
C10 H10B 0.9600 . ?
C10 H10C 0.9600 . ?
C11 N4 1.284(7) . ?
C11 C12 1.490(7) . ?
C12 H12A 0.9600 . ?
C12 H12B 0.9600 . ?
C12 H12C 0.9600 . ?
C13 O2 1.238(6) . ?
C13 N5 1.355(7) . ?
C13 C14 1.510(9) . ?
C14 O4 1.423(8) . ?
C14 C15 1.509(10) . ?
C14 H14 0.9800 . ?
C15 H15A 0.9600 . ?
C15 H15B 0.9600 . ?
C15 H15C 0.9600 . ?
N1 Co1 2.152(4) . ?
N2 N3 1.381(6) . ?
N2 Co1 2.189(5) . ?
N3 H3A 0.99(8) . ?
N4 N5 1.387(7) . ?
N4 Co1 2.173(4) . ?
N5 H5A 0.83(6) . ?
N6 O9 1.227(9) . ?
N6 O8 1.230(7) . ?
N6 O7 1.241(8) . ?
N7 O11 1.205(10) . ?
N7 O10 1.213(8) . ?
N7 O12 1.223(9) . ?
O1 Co1 2.144(4) . ?
O2 Co1 2.189(4) . ?
O3 H3B 0.82(9) . ?
O4 H4A 0.853(15) . ?
O6 Co1 2.143(5) . ?
O6 H6B 0.861(15) . ?
O6 H6A 0.853(15) . ?
O5 Co1 2.165(5) . ?
O5 H5B 0.852(15) . ?
O5 H5C 0.854(15) . ?
O14 H14B 0.852(15) . ?
O14 H14A 0.855(15) . ?
O13 H13A 0.851(15) . ?
O13 H13B 0.850(15) . ?

loop_
_geom_torsion_atom_site_label_1
_geom_torsion_atom_site_label_2
_geom_torsion_atom_site_label_3
_geom_torsion_atom_site_label_4
_geom_torsion
_geom_torsion_site_symmetry_1
_geom_torsion_site_symmetry_2
_geom_torsion_site_symmetry_3
_geom_torsion_site_symmetry_4
_geom_torsion_publ_flag
N1 C1 C2 C3 -0.6(9) . . . . ?
C6 C1 C2 C3 178.2(6) . . . . ?
C1 C2 C3 C4 1.6(10) . . . . ?
C2 C3 C4 C5 -1.4(10) . . . . ?
C3 C4 C5 N1 0.2(9) . . . . ?
C3 C4 C5 C11 -178.5(6) . . . . ?
N1 C1 C6 N2 6.3(7) . . . . ?
C2 C1 C6 N2 -172.5(6) . . . . ?
N1 C1 C6 C7 -174.3(6) . . . . ?
C2 C1 C6 C7 6.9(10) . . . . ?
O1 C8 C9 O3 -30.3(8) . . . . ?
N3 C8 C9 O3 151.3(5) . . . . ?
O1 C8 C9 C10 90.0(7) . . . . ?
N3 C8 C9 C10 -88.4(8) . . . . ?
N1 C5 C11 N4 -3.3(7) . . . . ?
C4 C5 C11 N4 175.4(6) . . . . ?
N1 C5 C11 C12 175.7(6) . . . . ?
C4 C5 C11 C12 -5.5(9) . . . . ?
O2 C13 C14 O4 -44.6(8) . . . . ?
N5 C13 C14 O4 139.0(6) . . . . ?
O2 C13 C14 C15 73.0(8) . . . . ?
N5 C13 C14 C15 -103.3(7) . . . . ?
C2 C1 N1 C5 -0.6(9) . . . . ?
C6 C1 N1 C5 -179.5(5) . . . . ?
C2 C1 N1 Co1 174.3(4) . . . . ?
C6 C1 N1 Co1 -4.6(7) . . . . ?
C4 C5 N1 C1 0.8(9) . . . . ?
C11 C5 N1 C1 179.7(5) . . . . ?
C4 C5 N1 Co1 -174.1(4) . . . . ?
C11 C5 N1 Co1 4.7(7) . . . . ?
C7 C6 N2 N3 -1.6(9) . . . . ?
C1 C6 N2 N3 177.8(5) . . . . ?
C7 C6 N2 Co1 175.0(5) . . . . ?
C1 C6 N2 Co1 -5.7(7) . . . . ?
O1 C8 N3 N2 -5.6(8) . . . . ?
C9 C8 N3 N2 172.7(5) . . . . ?
C6 N2 N3 C8 177.6(5) . . . . ?
Co1 N2 N3 C8 0.8(6) . . . . ?
C12 C11 N4 N5 -0.3(10) . . . . ?
C5 C11 N4 N5 178.8(5) . . . . ?
C12 C11 N4 Co1 -178.4(5) . . . . ?
C5 C11 N4 Co1 0.6(7) . . . . ?
O2 C13 N5 N4 -4.7(8) . . . . ?
C14 C13 N5 N4 171.7(5) . . . . ?
C11 N4 N5 C13 -179.7(5) . . . . ?
Co1 N4 N5 C13 -1.5(6) . . . . ?
N3 C8 O1 Co1 8.0(7) . . . . ?
C9 C8 O1 Co1 -170.3(4) . . . . ?
N5 C13 O2 Co1 8.6(7) . . . . ?
C14 C13 O2 Co1 -167.7(5) . . . . ?
